data_4105817
loop_
_publ_author_name
'Feng-Ji Ma'
'Shu-Xia Liu'
'Chun-Yan Sun'
'Da-Dong Liang'
'Guo-Jian Ren'
'Feng Wei'
'Ya-Guang Chen'
'Zhong-Min Su'

_publ_section_title
;
 A Sodalite-Type Porous Metal-Organic Framework with Polyoxometalate
 Templates: Adsorption and Decomposition of Dimethyl Methylphosphonate
;
_journal_name_full 'Journal of the American Chemical Society'
_journal_page_first 4178
_journal_page_last 4181
_journal_paper_doi 10.1021/ja109659k
_journal_volume 133
_journal_year 2011
_chemical_formula_sum 'C576 H192 Cl24 Cu96 N24 O556 P4 W48'
_chemical_formula_weight 32243.34
_chemical_name_systematic
; 
 ? 
;
_space_group_IT_number 225
_symmetry_cell_setting cubic
_symmetry_space_group_name_Hall '-F 4 2 3'
_symmetry_space_group_name_H-M 'F m -3 m'
_atom_sites_solution_hydrogens geom
_atom_sites_solution_primary direct
_atom_sites_solution_secondary difmap
_audit_creation_method SHELXL-97
_cell_angle_alpha 90.00
_cell_angle_beta 90.00
_cell_angle_gamma 90.00
_cell_formula_units_Z 1
_cell_length_a 30.7887(8)
_cell_length_b 30.7887(8)
_cell_length_c 30.7887(8)
_cell_measurement_temperature 296(2)
_cell_volume 29186.0(13)
_computing_structure_refinement 'SHELXL-97 (Sheldrick, 1997)'
_computing_structure_solution 'SHELXS-97 (Sheldrick, 1990)'
_diffrn_ambient_temperature 296(2)
_diffrn_measured_fraction_theta_full 0.990
_diffrn_measured_fraction_theta_max 0.990
_diffrn_radiation_monochromator graphite
_diffrn_radiation_source 'fine-focus sealed tube'
_diffrn_radiation_type MoK\a
_diffrn_radiation_wavelength 0.71073
_diffrn_reflns_av_R_equivalents 0.0357
_diffrn_reflns_av_sigmaI/netI 0.0109
_diffrn_reflns_limit_h_max 40
_diffrn_reflns_limit_h_min -36
_diffrn_reflns_limit_k_max 40
_diffrn_reflns_limit_k_min -38
_diffrn_reflns_limit_l_max 35
_diffrn_reflns_limit_l_min -40
_diffrn_reflns_number 44867
_diffrn_reflns_theta_full 28.27
_diffrn_reflns_theta_max 28.27
_diffrn_reflns_theta_min 2.19
_exptl_absorpt_coefficient_mu 6.555
_exptl_absorpt_correction_T_max 0.206
_exptl_absorpt_correction_T_min 0.198
_exptl_absorpt_correction_type multi-scan
_exptl_crystal_density_diffrn 1.834
_exptl_crystal_F_000 15068
_exptl_crystal_size_max 0.260
_exptl_crystal_size_mid 0.249
_exptl_crystal_size_min 0.241
_refine_diff_density_max 1.346
_refine_diff_density_min -1.667
_refine_diff_density_rms 0.171
_refine_ls_extinction_method none
_refine_ls_goodness_of_fit_ref 1.013
_refine_ls_hydrogen_treatment constr
_refine_ls_matrix_type full
_refine_ls_number_parameters 91
_refine_ls_number_reflns 1841
_refine_ls_number_restraints 0
_refine_ls_restrained_S_all 1.013
_refine_ls_R_factor_all 0.0428
_refine_ls_R_factor_gt 0.0390
_refine_ls_shift/su_max 0.001
_refine_ls_shift/su_mean 0.000
_refine_ls_structure_factor_coef Fsqd
_refine_ls_weighting_details 'calc w=1/[\s^2^(Fo^2^)+(0.0857P)^2^+593.6362P] where P=(Fo^2^+2Fc^2^)/3'
_refine_ls_weighting_scheme calc
_refine_ls_wR_factor_gt 0.1289
_refine_ls_wR_factor_ref 0.1323
_reflns_number_gt 1668
_reflns_number_total 1841
_reflns_threshold_expression >2sigma(I)
_cod_data_source_file ja109659k_si_002.cif
_cod_data_source_block hj
_cod_database_code 4105817

loop_
_symmetry_equiv_pos_as_xyz
'x, y, z'
'-x, -y, z'
'-x, y, -z'
'x, -y, -z'
'z, x, y'
'z, -x, -y'
'-z, -x, y'
'-z, x, -y'
'y, z, x'
'-y, z, -x'
'y, -z, -x'
'-y, -z, x'
'y, x, -z'
'-y, -x, -z'
'y, -x, z'
'-y, x, z'
'x, z, -y'
'-x, z, y'
'-x, -z, -y'
'x, -z, y'
'z, y, -x'
'z, -y, x'
'-z, y, x'
'-z, -y, -x'
'x, y+1/2, z+1/2'
'-x, -y+1/2, z+1/2'
'-x, y+1/2, -z+1/2'
'x, -y+1/2, -z+1/2'
'z, x+1/2, y+1/2'
'z, -x+1/2, -y+1/2'
'-z, -x+1/2, y+1/2'
'-z, x+1/2, -y+1/2'
'y, z+1/2, x+1/2'
'-y, z+1/2, -x+1/2'
'y, -z+1/2, -x+1/2'
'-y, -z+1/2, x+1/2'
'y, x+1/2, -z+1/2'
'-y, -x+1/2, -z+1/2'
'y, -x+1/2, z+1/2'
'-y, x+1/2, z+1/2'
'x, z+1/2, -y+1/2'
'-x, z+1/2, y+1/2'
'-x, -z+1/2, -y+1/2'
'x, -z+1/2, y+1/2'
'z, y+1/2, -x+1/2'
'z, -y+1/2, x+1/2'
'-z, y+1/2, x+1/2'
'-z, -y+1/2, -x+1/2'
'x+1/2, y, z+1/2'
'-x+1/2, -y, z+1/2'
'-x+1/2, y, -z+1/2'
'x+1/2, -y, -z+1/2'
'z+1/2, x, y+1/2'
'z+1/2, -x, -y+1/2'
'-z+1/2, -x, y+1/2'
'-z+1/2, x, -y+1/2'
'y+1/2, z, x+1/2'
'-y+1/2, z, -x+1/2'
'y+1/2, -z, -x+1/2'
'-y+1/2, -z, x+1/2'
'y+1/2, x, -z+1/2'
'-y+1/2, -x, -z+1/2'
'y+1/2, -x, z+1/2'
'-y+1/2, x, z+1/2'
'x+1/2, z, -y+1/2'
'-x+1/2, z, y+1/2'
'-x+1/2, -z, -y+1/2'
'x+1/2, -z, y+1/2'
'z+1/2, y, -x+1/2'
'z+1/2, -y, x+1/2'
'-z+1/2, y, x+1/2'
'-z+1/2, -y, -x+1/2'
'x+1/2, y+1/2, z'
'-x+1/2, -y+1/2, z'
'-x+1/2, y+1/2, -z'
'x+1/2, -y+1/2, -z'
'z+1/2, x+1/2, y'
'z+1/2, -x+1/2, -y'
'-z+1/2, -x+1/2, y'
'-z+1/2, x+1/2, -y'
'y+1/2, z+1/2, x'
'-y+1/2, z+1/2, -x'
'y+1/2, -z+1/2, -x'
'-y+1/2, -z+1/2, x'
'y+1/2, x+1/2, -z'
'-y+1/2, -x+1/2, -z'
'y+1/2, -x+1/2, z'
'-y+1/2, x+1/2, z'
'x+1/2, z+1/2, -y'
'-x+1/2, z+1/2, y'
'-x+1/2, -z+1/2, -y'
'x+1/2, -z+1/2, y'
'z+1/2, y+1/2, -x'
'z+1/2, -y+1/2, x'
'-z+1/2, y+1/2, x'
'-z+1/2, -y+1/2, -x'
'-x, -y, -z'
'x, y, -z'
'x, -y, z'
'-x, y, z'
'-z, -x, -y'
'-z, x, y'
'z, x, -y'
'z, -x, y'
'-y, -z, -x'
'y, -z, x'
'-y, z, x'
'y, z, -x'
'-y, -x, z'
'y, x, z'
'-y, x, -z'
'y, -x, -z'
'-x, -z, y'
'x, -z, -y'
'x, z, y'
'-x, z, -y'
'-z, -y, x'
'-z, y, -x'
'z, -y, -x'
'z, y, x'
'-x, -y+1/2, -z+1/2'
'x, y+1/2, -z+1/2'
'x, -y+1/2, z+1/2'
'-x, y+1/2, z+1/2'
'-z, -x+1/2, -y+1/2'
'-z, x+1/2, y+1/2'
'z, x+1/2, -y+1/2'
'z, -x+1/2, y+1/2'
'-y, -z+1/2, -x+1/2'
'y, -z+1/2, x+1/2'
'-y, z+1/2, x+1/2'
'y, z+1/2, -x+1/2'
'-y, -x+1/2, z+1/2'
'y, x+1/2, z+1/2'
'-y, x+1/2, -z+1/2'
'y, -x+1/2, -z+1/2'
'-x, -z+1/2, y+1/2'
'x, -z+1/2, -y+1/2'
'x, z+1/2, y+1/2'
'-x, z+1/2, -y+1/2'
'-z, -y+1/2, x+1/2'
'-z, y+1/2, -x+1/2'
'z, -y+1/2, -x+1/2'
'z, y+1/2, x+1/2'
'-x+1/2, -y, -z+1/2'
'x+1/2, y, -z+1/2'
'x+1/2, -y, z+1/2'
'-x+1/2, y, z+1/2'
'-z+1/2, -x, -y+1/2'
'-z+1/2, x, y+1/2'
'z+1/2, x, -y+1/2'
'z+1/2, -x, y+1/2'
'-y+1/2, -z, -x+1/2'
'y+1/2, -z, x+1/2'
'-y+1/2, z, x+1/2'
'y+1/2, z, -x+1/2'
'-y+1/2, -x, z+1/2'
'y+1/2, x, z+1/2'
'-y+1/2, x, -z+1/2'
'y+1/2, -x, -z+1/2'
'-x+1/2, -z, y+1/2'
'x+1/2, -z, -y+1/2'
'x+1/2, z, y+1/2'
'-x+1/2, z, -y+1/2'
'-z+1/2, -y, x+1/2'
'-z+1/2, y, -x+1/2'
'z+1/2, -y, -x+1/2'
'z+1/2, y, x+1/2'
'-x+1/2, -y+1/2, -z'
'x+1/2, y+1/2, -z'
'x+1/2, -y+1/2, z'
'-x+1/2, y+1/2, z'
'-z+1/2, -x+1/2, -y'
'-z+1/2, x+1/2, y'
'z+1/2, x+1/2, -y'
'z+1/2, -x+1/2, y'
'-y+1/2, -z+1/2, -x'
'y+1/2, -z+1/2, x'
'-y+1/2, z+1/2, x'
'y+1/2, z+1/2, -x'
'-y+1/2, -x+1/2, z'
'y+1/2, x+1/2, z'
'-y+1/2, x+1/2, -z'
'y+1/2, -x+1/2, -z'
'-x+1/2, -z+1/2, y'
'x+1/2, -z+1/2, -y'
'x+1/2, z+1/2, y'
'-x+1/2, z+1/2, -y'
'-z+1/2, -y+1/2, x'
'-z+1/2, y+1/2, -x'
'z+1/2, -y+1/2, -x'
'z+1/2, y+1/2, x'

loop_
_atom_site_label
_atom_site_type_symbol
_atom_site_fract_x
_atom_site_fract_y
_atom_site_fract_z
_atom_site_U_iso_or_equiv
_atom_site_adp_type
_atom_site_occupancy
_atom_site_symmetry_multiplicity
_atom_site_calc_flag
_atom_site_refinement_flags
C1 C 0.11492(12) 0.82967(17) 0.88508(12) 0.0163(10) Uani 1 2 d S
H1 H 0.1027 0.8049 0.8973 0.020 Uiso 1 2 calc SR
C2 C 0.15168(12) 0.84832(12) 0.90350(16) 0.0146(10) Uani 1 2 d S
C3 C 0.17327(12) 0.82673(12) 0.94157(16) 0.0159(9) Uani 1 2 d S
C4 C 0.17350(12) 0.67350(12) 0.94157(15) 0.0147(9) Uani 1 2 d S
C5 C 0.15221(12) 0.65221(12) 0.90311(17) 0.0169(10) Uani 1 2 d S
C6 C 0.11525(12) 0.67052(17) 0.88475(12) 0.0164(10) Uani 1 2 d S
H6 H 0.1028 0.6951 0.8972 0.020 Uiso 1 2 calc SR
Cl1 Cl 0.2500 0.7500 1.0000 0.0255(6) Uani 1 8 d S
Cu1 Cu 0.167570(19) 0.750314(17) 1.0000 0.00990(19) Uani 1 2 d S
O1 O 0.1031(3) 0.9576(2) 0.0424(2) 0.096(3) Uani 1 2 d S
O2 O 0.11929(19) 0.88071(19) 0.0000 0.081(4) Uani 1 4 d S
O3 O 0.0307(3) 0.9693(3) 0.0307(3) 0.020(3) Uani 0.50 6 d SP
O4 O 0.15615(10) 0.79256(9) 0.95505(10) 0.0265(7) Uani 1 1 d .
O5 O 0.15589(11) 0.70736(10) 0.95535(10) 0.0303(7) Uani 1 1 d .
P1 P 0.0000 1.0000 0.0000 0.0112(11) Uani 1 48 d S
W1 W 0.080910(8) 0.919090(8) 0.0000 0.03814(19) Uani 1 4 d S
N1 N 0.2259(9) 0.0000 0.0000 0.040(6) Uiso 0.50 8 d SP
N2 N 1.0000 0.6910(9) 1.0000 0.072(11) Uani 0.50 8 d SP
O6W O 0.2500 0.7500 0.860(3) 0.13(3) Uani 0.25 4 d SP

loop_
_atom_site_aniso_label
_atom_site_aniso_U_11
_atom_site_aniso_U_22
_atom_site_aniso_U_33
_atom_site_aniso_U_23
_atom_site_aniso_U_13
_atom_site_aniso_U_12
C1 0.0163(14) 0.016(2) 0.0163(14) 0.0056(13) -0.0044(18) -0.0056(13)
C2 0.0154(14) 0.0154(14) 0.013(2) 0.0070(13) -0.0070(13) -0.0040(18)
C3 0.0177(14) 0.0177(14) 0.012(2) 0.0030(13) -0.0030(13) -0.0002(19)
C4 0.0171(14) 0.0171(14) 0.010(2) -0.0034(12) -0.0034(12) 0.0017(18)
C5 0.0171(15) 0.0171(15) 0.016(2) -0.0089(14) -0.0089(14) 0.0039(18)
C6 0.0168(14) 0.016(2) 0.0168(14) -0.0081(14) -0.0055(18) 0.0081(14)
Cl1 0.0124(7) 0.0124(7) 0.0516(19) 0.000 0.000 0.0008(8)
Cu1 0.0145(3) 0.0073(3) 0.0079(3) 0.000 0.000 0.0001(2)
O1 0.105(7) 0.092(4) 0.092(4) -0.045(5) 0.052(4) -0.052(4)
O2 0.054(4) 0.054(4) 0.134(11) 0.000 0.000 0.040(5)
O3 0.020(3) 0.020(3) 0.020(3) 0.004(3) -0.004(3) 0.004(3)
O4 0.0324(16) 0.0225(14) 0.0246(14) 0.0148(11) -0.0120(12) -0.0077(12)
O5 0.0343(17) 0.0266(15) 0.0300(16) -0.0180(13) -0.0169(13) 0.0125(13)
P1 0.0112(11) 0.0112(11) 0.0112(11) 0.000 0.000 0.000
W1 0.0294(2) 0.0294(2) 0.0556(3) 0.000 0.000 0.01615(15)
N2 0.102(18) 0.012(11) 0.102(18) 0.000 0.000 0.000
O6W 0.052(17) 0.052(17) 0.28(10) 0.000 0.000 -0.02(2)

loop_
_atom_type_symbol
_atom_type_description
_atom_type_scat_dispersion_real
_atom_type_scat_dispersion_imag
_atom_type_scat_source
C C 0.0033 0.0016 'International Tables Vol C Tables 4.2.6.8 and 6.1.1.4'
H H 0.0000 0.0000 'International Tables Vol C Tables 4.2.6.8 and 6.1.1.4'
N N 0.0061 0.0033 'International Tables Vol C Tables 4.2.6.8 and 6.1.1.4'
O O 0.0106 0.0060 'International Tables Vol C Tables 4.2.6.8 and 6.1.1.4'
Cu Cu 0.3201 1.2651 'International Tables Vol C Tables 4.2.6.8 and 6.1.1.4'
W W -0.8490 6.8722 'International Tables Vol C Tables 4.2.6.8 and 6.1.1.4'
P P 0.1023 0.0942 'International Tables Vol C Tables 4.2.6.8 and 6.1.1.4'
Cl Cl 0.1484 0.1585 'International Tables Vol C Tables 4.2.6.8 and 6.1.1.4'

loop_
_geom_angle_atom_site_label_1
_geom_angle_atom_site_label_2
_geom_angle_atom_site_label_3
_geom_angle
_geom_angle_site_symmetry_1
_geom_angle_site_symmetry_3
C2 C1 C2 119.6(5) . 7_665
C1 C2 C1 120.4(5) 10_656 .
C1 C2 C3 119.7(2) 10_656 .
C1 C2 C3 119.7(2) . .
O4 C3 O4 127.0(5) . 109_665
O4 C3 C2 116.5(2) . .
O4 C3 C2 116.5(2) 109_665 .
O5 C4 O5 127.5(5) 182_455 .
O5 C4 C5 116.2(2) 182_455 .
O5 C4 C5 116.2(2) . .
C6 C5 C6 119.9(5) . 83_466
C6 C5 C4 120.0(2) . .
C6 C5 C4 120.0(2) 83_466 .
C5 C6 C5 120.1(5) 32_656 .
Cu1 Cl1 Cu1 89.56(2) . 109_665
Cu1 Cl1 Cu1 180.0 . 169_567
Cu1 Cl1 Cu1 90.44(2) 109_665 169_567
Cu1 Cl1 Cu1 90.44(2) . 85_457
Cu1 Cl1 Cu1 180.0 109_665 85_457
Cu1 Cl1 Cu1 89.56(2) 169_567 85_457
O4 Cu1 O4 91.5(2) . 98_557
O4 Cu1 O5 85.27(14) . .
O4 Cu1 O5 158.83(15) 98_557 .
O4 Cu1 O5 158.83(15) . 98_557
O4 Cu1 O5 85.27(14) 98_557 98_557
O5 Cu1 O5 90.2(2) . 98_557
O4 Cu1 Cl1 100.64(10) . .
O4 Cu1 Cl1 100.64(10) 98_557 .
O5 Cu1 Cl1 100.52(10) . .
O5 Cu1 Cl1 100.52(10) 98_557 .
W1 O1 W1 137.3(6) . 107_665
P1 O3 W1 121.3(3) . 107_665
P1 O3 W1 121.3(3) . .
W1 O3 W1 95.4(4) 107_665 .
P1 O3 W1 121.3(3) . 101_566
W1 O3 W1 95.4(4) 107_665 101_566
W1 O3 W1 95.4(4) . 101_566
C3 O4 Cu1 136.8(3) . .
C4 O5 Cu1 136.8(3) . .
O3 P1 O3 70.529(2) 99_575 4_575
O3 P1 O3 109.471(5) 99_575 98
O3 P1 O3 70.529(2) 4_575 98
O3 P1 O3 70.529(2) 99_575 .
O3 P1 O3 109.471(5) 4_575 .
O3 P1 O3 70.529(2) 98 .
O3 P1 O3 180.000(4) 99_575 3
O3 P1 O3 109.471(1) 4_575 3
O3 P1 O3 70.529(2) 98 3
O3 P1 O3 109.471(1) . 3
O3 P1 O3 109.471(1) 99_575 100
O3 P1 O3 180.000(4) 4_575 100
O3 P1 O3 109.471(1) 98 100
O3 P1 O3 70.529(2) . 100
O3 P1 O3 70.529(4) 3 100
O3 P1 O3 70.529(2) 99_575 2_575
O3 P1 O3 109.471(1) 4_575 2_575
O3 P1 O3 180.000(4) 98 2_575
O3 P1 O3 109.471(1) . 2_575
O3 P1 O3 109.471(1) 3 2_575
O3 P1 O3 70.529(4) 100 2_575
O3 P1 O3 109.471(1) 99_575 97_575
O3 P1 O3 70.529(2) 4_575 97_575
O3 P1 O3 109.471(1) 98 97_575
O3 P1 O3 180.000(4) . 97_575
O3 P1 O3 70.529(4) 3 97_575
O3 P1 O3 109.471(1) 100 97_575
O3 P1 O3 70.529(4) 2_575 97_575
O2 W1 O1 100.8(4) . .
O2 W1 O1 100.8(4) . 104_564
O1 W1 O1 158.4(7) . 104_564
O2 W1 O1 100.8(4) . 6_566
O1 W1 O1 88.6(5) . 6_566
O1 W1 O1 87.4(5) 104_564 6_566
O2 W1 O1 100.8(4) . 98
O1 W1 O1 87.4(5) . 98
O1 W1 O1 88.6(5) 104_564 98
O1 W1 O1 158.4(7) 6_566 98
O2 W1 O3 156.6(3) . .
O1 W1 O3 63.5(4) . .
O1 W1 O3 95.9(4) 104_564 .
O1 W1 O3 63.5(4) 6_566 .
O1 W1 O3 95.9(4) 98 .
O2 W1 O3 156.6(3) . 98
O1 W1 O3 95.9(4) . 98
O1 W1 O3 63.5(4) 104_564 98
O1 W1 O3 95.9(4) 6_566 98
O1 W1 O3 63.5(4) 98 98
O3 W1 O3 46.8(6) . 98

loop_
_geom_bond_atom_site_label_1
_geom_bond_atom_site_label_2
_geom_bond_distance
_geom_bond_site_symmetry_2
C1 C2 1.390(3) .
C1 C2 1.390(3) 7_665
C2 C1 1.390(3) 10_656
C2 C3 1.503(6) .
C3 O4 1.248(4) .
C3 O4 1.248(4) 109_665
C4 O5 1.249(4) 182_455
C4 O5 1.249(4) .
C4 C5 1.504(6) .
C5 C6 1.390(3) .
C5 C6 1.390(3) 83_466
C6 C5 1.390(3) 32_656
Cl1 Cu1 2.5379(6) .
Cl1 Cu1 2.5379(6) 109_665
Cl1 Cu1 2.5379(6) 169_567
Cl1 Cu1 2.5379(6) 85_457
Cu1 O4 1.932(3) .
Cu1 O4 1.932(3) 98_557
Cu1 O5 1.941(3) .
Cu1 O5 1.941(3) 98_557
O1 W1 1.891(4) .
O1 W1 1.891(4) 107_665
O2 W1 1.671(8) .
O3 P1 1.639(14) .
O3 W1 2.381(7) 107_665
O3 W1 2.381(7) .
O3 W1 2.381(7) 101_566
P1 O3 1.639(14) 99_575
P1 O3 1.639(14) 4_575
P1 O3 1.639(14) 98
P1 O3 1.639(14) 3
P1 O3 1.639(14) 100
P1 O3 1.639(14) 2_575
P1 O3 1.639(14) 97_575
W1 O1 1.891(4) 104_564
W1 O1 1.891(4) 6_566
W1 O1 1.891(4) 98
W1 O3 2.381(7) 98
